data_1513142
loop_
_publ_author_name
'Schmalisch, Sebastian'
'Mahrwald, Rainer'

_publ_section_title
;
 Organocatalyzed direct glycosylation of unprotected and unactivated
 carbohydrates.
;
_journal_issue 22
_journal_name_full 'Organic letters'
_journal_page_first 5854
_journal_page_last 5857
_journal_paper_doi 10.1021/ol402914v
_journal_volume 15
_journal_year 2013
_chemical_absolute_configuration rm
_chemical_formula_moiety 'C8 H16 O5'
_chemical_formula_sum 'C8 H16 O5'
_chemical_formula_weight 192.21
_chemical_name_systematic
; 
 ? 
;
_space_group_IT_number 4
_symmetry_cell_setting monoclinic
_symmetry_space_group_name_Hall 'P 2yb'
_symmetry_space_group_name_H-M 'P 1 21 1'
_atom_sites_solution_hydrogens geom
_atom_sites_solution_primary direct
_atom_sites_solution_secondary difmap
_audit_creation_method SHELXL-97
_cell_angle_alpha 90.00
_cell_angle_beta 93.44(2)
_cell_angle_gamma 90.00
_cell_formula_units_Z 2
_cell_length_a 5.7750(12)
_cell_length_b 8.1191(11)
_cell_length_c 10.0943(19)
_cell_measurement_reflns_used 2096
_cell_measurement_temperature 160(2)
_cell_measurement_theta_max 25.96
_cell_measurement_theta_min 3.22
_cell_volume 472.45(15)
_computing_cell_refinement 'X-AREA (Stoe & Cie, 2002)'
_computing_data_collection 'X-AREA (Stoe & Cie, 2002)'
_computing_data_reduction 'X-RED (Stoe & Cie, 2002)'
_computing_structure_refinement 'SHELXL-97 (Sheldrick, 1997)'
_computing_structure_solution 'SHELXS-97 (Sheldrick, 1990)'
_diffrn_ambient_temperature 160(2)
_diffrn_measured_fraction_theta_full 0.991
_diffrn_measured_fraction_theta_max 0.991
_diffrn_measurement_device_type 'STOE IPDS2T'
_diffrn_measurement_method 'rotation method'
_diffrn_radiation_monochromator graphite
_diffrn_radiation_source 'fine-focus sealed tube'
_diffrn_radiation_type MoK\a
_diffrn_radiation_wavelength 0.71073
_diffrn_reflns_av_R_equivalents 0.0298
_diffrn_reflns_av_sigmaI/netI 0.0351
_diffrn_reflns_limit_h_max 7
_diffrn_reflns_limit_h_min -7
_diffrn_reflns_limit_k_max 9
_diffrn_reflns_limit_k_min -9
_diffrn_reflns_limit_l_max 12
_diffrn_reflns_limit_l_min -12
_diffrn_reflns_number 3331
_diffrn_reflns_theta_full 25.96
_diffrn_reflns_theta_max 25.96
_diffrn_reflns_theta_min 3.22
_exptl_absorpt_coefficient_mu 0.112
_exptl_absorpt_correction_type none
_exptl_crystal_colour colorless
_exptl_crystal_density_diffrn 1.351
_exptl_crystal_density_method 'not measured'
_exptl_crystal_description fragment
_exptl_crystal_F_000 208
_exptl_crystal_size_max 0.36
_exptl_crystal_size_mid 0.12
_exptl_crystal_size_min 0.08
_refine_diff_density_max 0.249
_refine_diff_density_min -0.159
_refine_diff_density_rms 0.040
_refine_ls_abs_structure_details 'Flack H D (1983), Acta Cryst. A39, 876-881'
_refine_ls_abs_structure_Flack 0.2(8)
_refine_ls_extinction_method none
_refine_ls_goodness_of_fit_ref 1.083
_refine_ls_hydrogen_treatment mixed
_refine_ls_matrix_type full
_refine_ls_number_parameters 132
_refine_ls_number_reflns 1815
_refine_ls_number_restraints 1
_refine_ls_restrained_S_all 1.083
_refine_ls_R_factor_all 0.0315
_refine_ls_R_factor_gt 0.0301
_refine_ls_shift/su_max 0.001
_refine_ls_shift/su_mean 0.000
_refine_ls_structure_factor_coef Fsqd
_refine_ls_weighting_details 'calc w=1/[\s^2^(Fo^2^)+(0.0512P)^2^+0.0000P] where P=(Fo^2^+2Fc^2^)/3'
_refine_ls_weighting_scheme calc
_refine_ls_wR_factor_gt 0.0752
_refine_ls_wR_factor_ref 0.0758
_reflns_number_gt 1723
_reflns_number_total 1815
_reflns_threshold_expression >2sigma(I)
_cod_data_source_file ol402914v_si_002.cif
_cod_data_source_block bea
_cod_depositor_comments
;
The following automatic conversions were performed:

'_symmetry_cell_setting' value 'Monoclinic' changed to 'monoclinic'
according to /home/saulius/struct/CIF-dictionaries/cif_core.dic
dictionary named 'cif_core.dic' version 2.4.2 from 2011-04-26.

Automatic conversion script
Id: cif_fix_values 1891 2012-01-12 08:04:46Z andrius 
;
_cod_original_sg_symbol_H-M P21
_cod_database_code 1513142

loop_
_symmetry_equiv_pos_as_xyz
'x, y, z'
'-x, y+1/2, -z'

loop_
_atom_site_label
_atom_site_type_symbol
_atom_site_fract_x
_atom_site_fract_y
_atom_site_fract_z
_atom_site_U_iso_or_equiv
_atom_site_adp_type
_atom_site_occupancy
_atom_site_symmetry_multiplicity
_atom_site_calc_flag
_atom_site_refinement_flags
C1 C -0.4573(2) 0.09330(17) -0.81847(14) 0.0128(3) Uani 1 1 d .
H1 H -0.6183 0.1320 -0.8438 0.015 Uiso 1 1 calc R
C2 C -0.3366(2) 0.04664(17) -0.94455(13) 0.0113(3) Uani 1 1 d .
H2 H -0.4279 -0.0444 -0.9893 0.014 Uiso 1 1 calc R
C3 C -0.0935(2) -0.02030(16) -0.90558(13) 0.0115(3) Uani 1 1 d .
H3 H 0.0013 0.0698 -0.8619 0.014 Uiso 1 1 calc R
C4 C -0.1089(2) -0.16356(17) -0.80760(13) 0.0143(3) Uani 1 1 d .
H4 H 0.0521 -0.1926 -0.7736 0.017 Uiso 1 1 calc R
C5 C -0.2432(3) -0.10756(19) -0.69080(14) 0.0181(3) Uani 1 1 d .
H5A H -0.2603 -0.2012 -0.6293 0.022 Uiso 1 1 calc R
H5B H -0.1551 -0.0197 -0.6420 0.022 Uiso 1 1 calc R
C6 C -0.4353(2) 0.29574(19) -0.64416(13) 0.0166(3) Uani 1 1 d .
H6 H -0.5071 0.2067 -0.5918 0.020 Uiso 1 1 calc R
C7 C -0.6195(3) 0.4201(2) -0.68797(16) 0.0253(4) Uani 1 1 d .
H7A H -0.5496 0.5078 -0.7391 0.038 Uiso 1 1 calc R
H7B H -0.6867 0.4678 -0.6098 0.038 Uiso 1 1 calc R
H7C H -0.7416 0.3654 -0.7435 0.038 Uiso 1 1 calc R
C8 C -0.2374(3) 0.3732(3) -0.56082(18) 0.0345(4) Uani 1 1 d .
H8A H -0.1204 0.2891 -0.5370 0.052 Uiso 1 1 calc R
H8B H -0.2966 0.4197 -0.4799 0.052 Uiso 1 1 calc R
H8C H -0.1671 0.4609 -0.6117 0.052 Uiso 1 1 calc R
O1 O -0.46899(16) -0.04648(12) -0.73386(9) 0.0170(2) Uani 1 1 d .
O2 O -0.33302(16) 0.18017(13) -1.03483(9) 0.0133(2) Uani 1 1 d .
H2A H -0.249(4) 0.250(3) -1.0035(18) 0.021(5) Uiso 1 1 d .
O3 O 0.01946(17) -0.07615(13) -1.01910(10) 0.0154(2) Uani 1 1 d .
H3A H 0.063(4) 0.011(3) -1.058(2) 0.043(6) Uiso 1 1 d .
O4 O -0.21170(17) -0.30623(12) -0.86850(10) 0.0162(2) Uani 1 1 d .
H4A H -0.349(4) -0.294(3) -0.8873(19) 0.027(5) Uiso 1 1 d .
O5 O -0.33085(16) 0.22337(11) -0.75755(9) 0.0153(2) Uani 1 1 d .

loop_
_atom_site_aniso_label
_atom_site_aniso_U_11
_atom_site_aniso_U_22
_atom_site_aniso_U_33
_atom_site_aniso_U_23
_atom_site_aniso_U_13
_atom_site_aniso_U_12
C1 0.0094(6) 0.0130(7) 0.0162(7) -0.0021(5) 0.0021(5) -0.0021(5)
C2 0.0101(6) 0.0097(7) 0.0141(6) -0.0002(5) 0.0007(5) -0.0016(5)
C3 0.0100(6) 0.0111(7) 0.0133(6) -0.0007(5) 0.0014(5) -0.0001(5)
C4 0.0114(6) 0.0143(7) 0.0169(7) 0.0017(6) -0.0017(5) 0.0004(5)
C5 0.0224(7) 0.0184(8) 0.0134(6) 0.0024(6) 0.0010(5) 0.0005(6)
C6 0.0187(7) 0.0179(8) 0.0136(7) -0.0030(6) 0.0060(5) 0.0001(6)
C7 0.0283(8) 0.0254(9) 0.0225(7) -0.0042(7) 0.0046(6) 0.0100(7)
C8 0.0268(8) 0.0442(11) 0.0325(9) -0.0232(9) -0.0002(7) 0.0028(8)
O1 0.0166(5) 0.0164(5) 0.0187(5) 0.0014(4) 0.0068(4) -0.0017(4)
O2 0.0132(5) 0.0099(5) 0.0166(5) 0.0014(4) -0.0010(4) -0.0008(4)
O3 0.0161(5) 0.0127(5) 0.0181(5) 0.0028(4) 0.0073(4) 0.0042(4)
O4 0.0138(5) 0.0109(5) 0.0240(5) -0.0009(4) 0.0025(4) -0.0002(4)
O5 0.0130(4) 0.0158(5) 0.0177(5) -0.0062(4) 0.0055(4) -0.0022(4)

loop_
_atom_type_symbol
_atom_type_description
_atom_type_scat_dispersion_real
_atom_type_scat_dispersion_imag
_atom_type_scat_source
C C 0.0033 0.0016 'International Tables Vol C Tables 4.2.6.8 and 6.1.1.4'
H H 0.0000 0.0000 'International Tables Vol C Tables 4.2.6.8 and 6.1.1.4'
O O 0.0106 0.0060 'International Tables Vol C Tables 4.2.6.8 and 6.1.1.4'

loop_
_geom_angle_atom_site_label_1
_geom_angle_atom_site_label_2
_geom_angle_atom_site_label_3
_geom_angle
O5 C1 O1 112.25(10)
O5 C1 C2 107.37(10)
O1 C1 C2 109.92(11)
O5 C1 H1 109.1
O1 C1 H1 109.1
C2 C1 H1 109.1
O2 C2 C3 112.78(10)
O2 C2 C1 111.67(11)
C3 C2 C1 109.20(10)
O2 C2 H2 107.7
C3 C2 H2 107.7
C1 C2 H2 107.7
O3 C3 C2 111.23(10)
O3 C3 C4 108.93(11)
C2 C3 C4 110.25(11)
O3 C3 H3 108.8
C2 C3 H3 108.8
C4 C3 H3 108.8
O4 C4 C5 111.09(11)
O4 C4 C3 112.18(10)
C5 C4 C3 109.02(11)
O4 C4 H4 108.1
C5 C4 H4 108.1
C3 C4 H4 108.1
O1 C5 C4 111.37(11)
O1 C5 H5A 109.4
C4 C5 H5A 109.4
O1 C5 H5B 109.4
C4 C5 H5B 109.4
H5A C5 H5B 108.0
O5 C6 C7 110.99(11)
O5 C6 C8 105.73(11)
C7 C6 C8 112.27(14)
O5 C6 H6 109.3
C7 C6 H6 109.3
C8 C6 H6 109.3
C6 C7 H7A 109.5
C6 C7 H7B 109.5
H7A C7 H7B 109.5
C6 C7 H7C 109.5
H7A C7 H7C 109.5
H7B C7 H7C 109.5
C6 C8 H8A 109.5
C6 C8 H8B 109.5
H8A C8 H8B 109.5
C6 C8 H8C 109.5
H8A C8 H8C 109.5
H8B C8 H8C 109.5
C1 O1 C5 112.41(10)
C2 O2 H2A 108.5(13)
C3 O3 H3A 105.5(16)
C4 O4 H4A 112.1(15)
C1 O5 C6 114.86(10)

loop_
_geom_bond_atom_site_label_1
_geom_bond_atom_site_label_2
_geom_bond_distance
C1 O5 1.4046(16)
C1 O1 1.4244(17)
C1 C2 1.5349(18)
C1 H1 1.0000
C2 O2 1.4172(17)
C2 C3 1.5347(17)
C2 H2 1.0000
C3 O3 1.4260(16)
C3 C4 1.5329(19)
C3 H3 1.0000
C4 O4 1.4241(18)
C4 C5 1.519(2)
C4 H4 1.0000
C5 O1 1.4380(18)
C5 H5A 0.9900
C5 H5B 0.9900
C6 O5 1.4497(15)
C6 C7 1.514(2)
C6 C8 1.515(2)
C6 H6 1.0000
C7 H7A 0.9800
C7 H7B 0.9800
C7 H7C 0.9800
C8 H8A 0.9800
C8 H8B 0.9800
C8 H8C 0.9800
O2 H2A 0.80(2)
O3 H3A 0.86(3)
O4 H4A 0.81(2)

loop_
_geom_torsion_atom_site_label_1
_geom_torsion_atom_site_label_2
_geom_torsion_atom_site_label_3
_geom_torsion_atom_site_label_4
_geom_torsion
O5 C1 C2 O2 -60.91(13)
O1 C1 C2 O2 176.72(10)
O5 C1 C2 C3 64.52(13)
O1 C1 C2 C3 -57.86(13)
O2 C2 C3 O3 -59.30(14)
C1 C2 C3 O3 175.91(10)
O2 C2 C3 C4 179.74(11)
C1 C2 C3 C4 54.96(14)
O3 C3 C4 O4 -52.83(14)
C2 C3 C4 O4 69.49(14)
O3 C3 C4 C5 -176.30(11)
C2 C3 C4 C5 -53.99(14)
O4 C4 C5 O1 -67.83(14)
C3 C4 C5 O1 56.30(15)
O5 C1 O1 C5 -57.82(14)
C2 C1 O1 C5 61.61(13)
C4 C5 O1 C1 -61.52(15)
O1 C1 O5 C6 -65.63(14)
C2 C1 O5 C6 173.46(11)
C7 C6 O5 C1 -82.22(15)
C8 C6 O5 C1 155.79(13)
